data_2220679
loop_
_publ_author_name
'Jian, Fang-Fang'
'Han, Song-Jiang'

_publ_section_title
;Bis{\m-3,3'-(1,3,4-thiadiazole-2,5-diyldithio)bis[pentanedionato(1{-})]}bis[diaquanickel(II)]
 dimethylformamide disolvate trihydrate
;
_journal_coeditor_code AT2698
_journal_issue 2
_journal_name_full 'Acta Crystallographica Section E'
_journal_page_first m207
_journal_paper_doi 10.1107/S1600536808043699
_journal_volume 65
_journal_year 2009
_chemical_formula_iupac '[Ni2 (C12 H12 N2 O4 S3) (H2 O)4], 2C3 H7 N O, 3H2 O'
_chemical_formula_moiety 'C24 H32 N4 Ni2 O12 S6, 2(C3 H7 N O), 3(H2 O)'
_chemical_formula_sum 'C30 H52 N6 Ni2 O17 S6'
_chemical_formula_weight 1078.56
_chemical_melting_point 554.6
_chemical_name_systematic
;
bis{\m-3,3'-(1,3,4-thiadiazole-2,5-
diyldithio)bis[pentanedionato(1-)]}bis[diaquanickel(II)]
dimethylformamide disolvate trihydrate
;
_space_group_IT_number 2
_symmetry_cell_setting triclinic
_symmetry_space_group_name_Hall '-P 1'
_symmetry_space_group_name_H-M 'P -1'
_atom_sites_solution_hydrogens geom
_atom_sites_solution_primary direct
_atom_sites_solution_secondary difmap
_audit_creation_method SHELXL-97
_cell_angle_alpha 102.30(3)
_cell_angle_beta 107.210(10)
_cell_angle_gamma 116.26(3)
_cell_formula_units_Z 1
_cell_length_a 10.582(2)
_cell_length_b 11.4690(10)
_cell_length_c 12.136(2)
_cell_measurement_reflns_used 25
_cell_measurement_temperature 295(2)
_cell_measurement_theta_max 14
_cell_measurement_theta_min 4
_cell_volume 1155.6(6)
_computing_cell_refinement 'CAD-4 Software (Enraf--Nonius, 1989)'
_computing_data_collection 'CAD-4 Software (Enraf--Nonius, 1989)'
_computing_data_reduction 'CAD-4 Software (Enraf--Nonius, 1989)'
_computing_molecular_graphics 'SHELXTL/PC (Sheldrick, 2008)'
_computing_publication_material 'WinGX (Farrugia, 1999)'
_computing_structure_refinement 'SHELXL97 (Sheldrick, 2008)'
_computing_structure_solution 'SHELXS97 (Sheldrick, 2008)'
_diffrn_ambient_temperature 295(2)
_diffrn_measured_fraction_theta_full 0.992
_diffrn_measured_fraction_theta_max 0.992
_diffrn_measurement_device_type 'Enraf--Nonius CAD-4'
_diffrn_measurement_method \w
_diffrn_radiation_monochromator graphite
_diffrn_radiation_source 'fine-focus sealed tube'
_diffrn_radiation_type MoK\a
_diffrn_radiation_wavelength 0.71073
_diffrn_reflns_av_R_equivalents 0.0127
_diffrn_reflns_av_sigmaI/netI 0.0245
_diffrn_reflns_limit_h_max 12
_diffrn_reflns_limit_h_min -11
_diffrn_reflns_limit_k_max 13
_diffrn_reflns_limit_k_min -13
_diffrn_reflns_limit_l_max 10
_diffrn_reflns_limit_l_min -14
_diffrn_reflns_number 6130
_diffrn_reflns_theta_full 25.00
_diffrn_reflns_theta_max 25.00
_diffrn_reflns_theta_min 1.92
_diffrn_standards_decay_% 0
_diffrn_standards_interval_count 100
_diffrn_standards_interval_time 0
_diffrn_standards_number 3
_exptl_absorpt_coefficient_mu 1.158
_exptl_absorpt_correction_type none
_exptl_crystal_colour green
_exptl_crystal_density_diffrn 1.550
_exptl_crystal_density_method 'not measured'
_exptl_crystal_description block
_exptl_crystal_F_000 562
_exptl_crystal_size_max 0.23
_exptl_crystal_size_mid 0.20
_exptl_crystal_size_min 0.16
_refine_diff_density_max 0.465
_refine_diff_density_min -0.602
_refine_ls_extinction_method none
_refine_ls_goodness_of_fit_ref 1.034
_refine_ls_hydrogen_treatment constr
_refine_ls_matrix_type full
_refine_ls_number_parameters 284
_refine_ls_number_reflns 4039
_refine_ls_number_restraints 0
_refine_ls_restrained_S_all 1.034
_refine_ls_R_factor_all 0.0417
_refine_ls_R_factor_gt 0.0349
_refine_ls_shift/su_max 0.000
_refine_ls_shift/su_mean 0.000
_refine_ls_structure_factor_coef Fsqd
_refine_ls_weighting_details 'calc w=1/[\s^2^(Fo^2^)+(0.0451P)^2^+0.9813P] where P=(Fo^2^+2Fc^2^)/3'
_refine_ls_weighting_scheme calc
_refine_ls_wR_factor_gt 0.0897
_refine_ls_wR_factor_ref 0.0946
_reflns_number_gt 3498
_reflns_number_total 4039
_reflns_threshold_expression I>2\s(I)
_cod_data_source_file at2698.cif
_cod_data_source_block I
_cod_database_code 2220679
_cod_database_fobs_code 2220679

loop_
_symmetry_equiv_pos_as_xyz
'x, y, z'
'-x, -y, -z'

loop_
_atom_site_type_symbol
_atom_site_label
_atom_site_fract_x
_atom_site_fract_y
_atom_site_fract_z
_atom_site_U_iso_or_equiv
_atom_site_adp_type
_atom_site_calc_flag
_atom_site_refinement_flags
_atom_site_occupancy
_atom_site_disorder_assembly
_atom_site_disorder_group
Ni Ni1 0.26742(4) 0.62302(4) 0.03339(3) 0.03044(12) Uani d . 1 . .
S S1 0.57596(10) 0.85228(10) 0.50283(7) 0.0503(2) Uani d . 1 . .
S S2 0.96862(10) 0.64320(10) 0.43743(7) 0.0517(2) Uani d . 1 . .
S S5 0.70843(10) 0.70555(9) 0.37703(7) 0.0483(2) Uani d . 1 . .
O O1 0.2162(2) 0.5835(2) 0.17277(17) 0.0363(4) Uani d . 1 . .
O O2 0.4302(3) 0.8227(2) 0.15619(19) 0.0444(5) Uani d . 1 . .
O O1W 0.1000(3) 0.6732(2) -0.0185(2) 0.0483(5) Uani d . 1 . .
H H1W1 0.0024 0.6117 -0.0648 0.058 Uiso d R 1 . .
H H2W1 0.1129 0.7547 -0.0008 0.058 Uiso d R 1 . .
O O3 0.8900(2) 0.5791(2) 0.08790(18) 0.0372(4) Uani d . 1 . .
O O2W 0.4322(2) 0.5712(2) 0.08969(19) 0.0413(5) Uani d . 1 . .
H H1W2 0.4835 0.5644 0.1540 0.050 Uiso d R 1 . .
H H2W2 0.4945 0.6091 0.0590 0.050 Uiso d R 1 . .
O O4 0.6766(2) 0.3368(2) 0.10243(18) 0.0401(5) Uani d . 1 . .
N N1 0.8243(3) 0.8407(3) 0.6137(2) 0.0542(7) Uani d . 1 . .
N N2 0.9174(3) 0.7907(3) 0.5975(2) 0.0529(7) Uani d . 1 . .
C C1 0.5014(4) 0.8636(3) 0.2726(3) 0.0396(7) Uani d . 1 . .
C C2 0.4545(3) 0.7796(3) 0.3404(3) 0.0375(6) Uani d . 1 . .
C C3 0.3124(3) 0.6462(3) 0.2874(3) 0.0359(6) Uani d . 1 . .
C C4 0.6446(5) 1.0111(4) 0.3393(4) 0.0639(10) Uani d . 1 . .
H H4A 0.6582 1.0525 0.2795 0.096 Uiso calc R 1 . .
H H4B 0.7353 1.0081 0.3800 0.096 Uiso calc R 1 . .
H H4C 0.6324 1.0672 0.4012 0.096 Uiso calc R 1 . .
C C5 0.2640(4) 0.5707(4) 0.3676(3) 0.0580(9) Uani d . 1 . .
H H5A 0.1646 0.4824 0.3160 0.087 Uiso calc R 1 . .
H H5B 0.2543 0.6286 0.4303 0.087 Uiso calc R 1 . .
H H5C 0.3419 0.5524 0.4081 0.087 Uiso calc R 1 . .
C C6 0.7117(4) 0.8037(3) 0.5087(3) 0.0412(7) Uani d . 1 . .
C C7 0.8711(4) 0.7194(3) 0.4804(3) 0.0410(7) Uani d . 1 . .
C C8 0.9326(3) 0.6343(3) 0.2039(3) 0.0370(6) Uani d . 1 . .
C C9 0.8698(3) 0.5594(3) 0.2722(3) 0.0376(6) Uani d . 1 . .
C C10 0.7436(3) 0.4150(3) 0.2166(3) 0.0364(6) Uani d . 1 . .
C C11 1.0570(4) 0.7901(3) 0.2674(3) 0.0622(10) Uani d . 1 . .
H H11A 1.0861 0.8227 0.2069 0.093 Uiso calc R 1 . .
H H11B 1.1477 0.8063 0.3335 0.093 Uiso calc R 1 . .
H H11C 1.0169 0.8410 0.3025 0.093 Uiso calc R 1 . .
C C12 0.6796(5) 0.3461(4) 0.2957(3) 0.0558(9) Uani d . 1 . .
H H12A 0.5956 0.2490 0.2436 0.084 Uiso calc R 1 . .
H H12B 0.6404 0.3956 0.3341 0.084 Uiso calc R 1 . .
H H12C 0.7617 0.3495 0.3600 0.084 Uiso calc R 1 . .
O O5 0.3257(3) 0.2918(3) -0.0367(3) 0.0627(7) Uani d . 1 . .
N N6 0.2517(4) 0.1686(4) 0.0772(4) 0.0702(9) Uani d . 1 . .
C C13 0.2358(8) 0.2730(6) 0.1515(6) 0.110(2) Uani d . 1 . .
H H13A 0.2517 0.3453 0.1194 0.165 Uiso calc R 1 . .
H H13B 0.3128 0.3150 0.2376 0.165 Uiso calc R 1 . .
H H13C 0.1322 0.2280 0.1469 0.165 Uiso calc R 1 . .
C C14 0.2237(8) 0.0463(5) 0.1088(6) 0.1039(18) Uani d . 1 . .
H H14A 0.2292 -0.0190 0.0491 0.156 Uiso calc R 1 . .
H H14B 0.1214 -0.0001 0.1063 0.156 Uiso calc R 1 . .
H H14C 0.3023 0.0774 0.1918 0.156 Uiso calc R 1 . .
C C15 0.2982(5) 0.1897(4) -0.0082(4) 0.0663(11) Uani d . 1 . .
H H15A 0.2931 0.1006 -0.0592 0.079 Uiso d R 1 . .
O O3W 0.8641(5) 0.1907(5) 0.1821(4) 0.1309(16) Uani d . 1 . .
H H1W3 0.9173 0.1787 0.2412 0.157 Uiso d R 1 . .
H H2W3 0.8417 0.2476 0.2148 0.157 Uiso d R 1 . .
O O4W 0.4494(6) -0.0168(7) -0.0250(7) 0.089(2) Uani d P 0.50 . .
H H1W4 0.3783 -0.0739 -0.0101 0.107 Uiso d PR 0.50 . .
H H2W4 0.4044 -0.0037 -0.0875 0.107 Uiso d PR 0.50 . .

loop_
_atom_site_aniso_label
_atom_site_aniso_U_11
_atom_site_aniso_U_22
_atom_site_aniso_U_33
_atom_site_aniso_U_12
_atom_site_aniso_U_13
_atom_site_aniso_U_23
Ni1 0.0302(2) 0.0303(2) 0.02522(19) 0.01252(15) 0.01182(15) 0.01108(14)
S1 0.0508(5) 0.0655(5) 0.0274(4) 0.0360(4) 0.0116(3) 0.0044(4)
S2 0.0520(5) 0.0692(6) 0.0281(4) 0.0411(5) 0.0063(3) 0.0073(4)
S5 0.0499(5) 0.0640(5) 0.0237(4) 0.0367(4) 0.0069(3) 0.0057(3)
O1 0.0323(10) 0.0410(11) 0.0295(10) 0.0144(9) 0.0148(8) 0.0145(9)
O2 0.0502(13) 0.0328(11) 0.0331(11) 0.0141(10) 0.0126(10) 0.0118(9)
O1W 0.0495(13) 0.0527(13) 0.0606(14) 0.0344(11) 0.0284(11) 0.0324(11)
O3 0.0346(10) 0.0328(10) 0.0341(11) 0.0126(9) 0.0138(9) 0.0116(9)
O2W 0.0397(11) 0.0540(13) 0.0381(11) 0.0274(10) 0.0205(9) 0.0226(10)
O4 0.0414(11) 0.0387(11) 0.0293(11) 0.0135(9) 0.0155(9) 0.0138(9)
N1 0.0613(18) 0.0711(19) 0.0285(14) 0.0439(16) 0.0124(13) 0.0096(13)
N2 0.0566(17) 0.0703(19) 0.0276(13) 0.0420(16) 0.0089(12) 0.0090(13)
C1 0.0405(16) 0.0349(15) 0.0353(16) 0.0201(13) 0.0132(13) 0.0062(13)
C2 0.0397(16) 0.0431(16) 0.0258(14) 0.0239(14) 0.0119(12) 0.0077(12)
C3 0.0388(16) 0.0457(16) 0.0306(15) 0.0266(14) 0.0181(13) 0.0155(13)
C4 0.061(2) 0.0381(18) 0.053(2) 0.0113(17) 0.0108(18) 0.0078(16)
C5 0.059(2) 0.071(2) 0.0419(19) 0.0280(19) 0.0273(17) 0.0299(18)
C6 0.0438(17) 0.0480(18) 0.0274(15) 0.0252(15) 0.0131(13) 0.0105(13)
C7 0.0420(16) 0.0460(17) 0.0269(15) 0.0235(14) 0.0093(13) 0.0100(13)
C8 0.0336(15) 0.0366(15) 0.0350(16) 0.0193(13) 0.0112(12) 0.0098(13)
C9 0.0381(16) 0.0434(16) 0.0263(14) 0.0242(14) 0.0090(12) 0.0085(12)
C10 0.0410(16) 0.0472(17) 0.0290(15) 0.0275(14) 0.0164(13) 0.0192(13)
C11 0.061(2) 0.0355(18) 0.052(2) 0.0108(17) 0.0151(18) 0.0028(15)
C12 0.071(2) 0.062(2) 0.0417(18) 0.0329(19) 0.0325(18) 0.0279(17)
O5 0.0641(16) 0.0535(15) 0.095(2) 0.0349(13) 0.0507(15) 0.0428(14)
N6 0.076(2) 0.062(2) 0.094(3) 0.0371(18) 0.052(2) 0.0472(19)
C13 0.160(6) 0.112(4) 0.141(5) 0.095(4) 0.115(5) 0.077(4)
C14 0.151(5) 0.073(3) 0.122(4) 0.061(3) 0.082(4) 0.064(3)
C15 0.071(3) 0.052(2) 0.087(3) 0.033(2) 0.045(2) 0.031(2)
O3W 0.143(4) 0.201(5) 0.117(3) 0.117(4) 0.066(3) 0.113(3)
O4W 0.063(5) 0.068(4) 0.109(6) 0.023(5) 0.018(4) 0.046(4)

loop_
_atom_type_symbol
_atom_type_description
_atom_type_scat_dispersion_real
_atom_type_scat_dispersion_imag
_atom_type_scat_source
C C 0.0033 0.0016 'International Tables Vol C Tables 4.2.6.8 and 6.1.1.4'
H H 0.0000 0.0000 'International Tables Vol C Tables 4.2.6.8 and 6.1.1.4'
N N 0.0061 0.0033 'International Tables Vol C Tables 4.2.6.8 and 6.1.1.4'
O O 0.0106 0.0060 'International Tables Vol C Tables 4.2.6.8 and 6.1.1.4'
S S 0.1246 0.1234 'International Tables Vol C Tables 4.2.6.8 and 6.1.1.4'
Ni Ni 0.3393 1.1124 'International Tables Vol C Tables 4.2.6.8 and 6.1.1.4'

loop_
_geom_angle_atom_site_label_1
_geom_angle_atom_site_label_2
_geom_angle_atom_site_label_3
_geom_angle_site_symmetry_1
_geom_angle_site_symmetry_3
_geom_angle
_geom_angle_publ_flag
O4 Ni1 O2 2_665 . 91.40(9) ?
O4 Ni1 O3 2_665 2_665 88.63(9) y
O2 Ni1 O3 . 2_665 177.92(9) ?
O4 Ni1 O1 2_665 . 178.59(8) ?
O2 Ni1 O1 . . 87.98(9) y
O3 Ni1 O1 2_665 . 91.95(9) ?
O4 Ni1 O2W 2_665 . 91.54(9) ?
O2 Ni1 O2W . . 88.80(9) ?
O3 Ni1 O2W 2_665 . 89.12(9) ?
O1 Ni1 O2W . . 87.18(8) ?
O4 Ni1 O1W 2_665 . 90.39(9) y
O2 Ni1 O1W . . 91.24(10) y
O3 Ni1 O1W 2_665 . 90.85(10) ?
O1 Ni1 O1W . . 90.90(9) ?
O2W Ni1 O1W . . 178.07(8) y
C6 S1 C2 . . 102.53(14) ?
C7 S2 C9 . . 105.44(14) ?
C7 S5 C6 . . 86.11(15) ?
C3 O1 Ni1 . . 124.99(18) ?
C1 O2 Ni1 . . 126.2(2) ?
Ni1 O1W H1W1 . . 123.7 ?
Ni1 O1W H2W1 . . 128.6 ?
H1W1 O1W H2W1 . . 107.7 ?
C8 O3 Ni1 . 2_665 128.97(19) ?
Ni1 O2W H1W2 . . 139.2 ?
Ni1 O2W H2W2 . . 104.0 ?
H1W2 O2W H2W2 . . 107.7 ?
C10 O4 Ni1 . 2_665 128.75(19) ?
C6 N1 N2 . . 112.1(3) ?
C7 N2 N1 . . 112.3(3) ?
O2 C1 C2 . . 124.1(3) ?
O2 C1 C4 . . 115.3(3) ?
C2 C1 C4 . . 120.6(3) ?
C3 C2 C1 . . 124.2(3) ?
C3 C2 S1 . . 118.3(2) ?
C1 C2 S1 . . 117.4(2) ?
O1 C3 C2 . . 124.1(3) ?
O1 C3 C5 . . 114.9(3) ?
C2 C3 C5 . . 120.9(3) ?
C1 C4 H4A . . 109.5 ?
C1 C4 H4B . . 109.5 ?
H4A C4 H4B . . 109.5 ?
C1 C4 H4C . . 109.5 ?
H4A C4 H4C . . 109.5 ?
H4B C4 H4C . . 109.5 ?
C3 C5 H5A . . 109.5 ?
C3 C5 H5B . . 109.5 ?
H5A C5 H5B . . 109.5 ?
C3 C5 H5C . . 109.5 ?
H5A C5 H5C . . 109.5 ?
H5B C5 H5C . . 109.5 ?
N1 C6 S5 . . 114.8(2) ?
N1 C6 S1 . . 121.4(2) ?
S5 C6 S1 . . 123.82(17) ?
N2 C7 S5 . . 114.7(2) ?
N2 C7 S2 . . 120.5(2) ?
S5 C7 S2 . . 124.88(17) ?
O3 C8 C9 . . 124.0(3) ?
O3 C8 C11 . . 114.9(3) ?
C9 C8 C11 . . 121.0(3) ?
C8 C9 C10 . . 124.1(3) ?
C8 C9 S2 . . 117.8(2) ?
C10 C9 S2 . . 117.7(2) ?
O4 C10 C9 . . 124.8(3) ?
O4 C10 C12 . . 114.8(3) ?
C9 C10 C12 . . 120.4(3) ?
C8 C11 H11A . . 109.5 ?
C8 C11 H11B . . 109.5 ?
H11A C11 H11B . . 109.5 ?
C8 C11 H11C . . 109.5 ?
H11A C11 H11C . . 109.5 ?
H11B C11 H11C . . 109.5 ?
C10 C12 H12A . . 109.5 ?
C10 C12 H12B . . 109.5 ?
H12A C12 H12B . . 109.5 ?
C10 C12 H12C . . 109.5 ?
H12A C12 H12C . . 109.5 ?
H12B C12 H12C . . 109.5 ?
C15 N6 C13 . . 120.0(4) ?
C15 N6 C14 . . 122.7(4) ?
C13 N6 C14 . . 117.2(4) ?
N6 C13 H13A . . 109.5 ?
N6 C13 H13B . . 109.5 ?
H13A C13 H13B . . 109.5 ?
N6 C13 H13C . . 109.5 ?
H13A C13 H13C . . 109.5 ?
H13B C13 H13C . . 109.5 ?
N6 C14 H14A . . 109.5 ?
N6 C14 H14B . . 109.5 ?
H14A C14 H14B . . 109.5 ?
N6 C14 H14C . . 109.5 ?
H14A C14 H14C . . 109.5 ?
H14B C14 H14C . . 109.5 ?
O5 C15 N6 . . 125.1(4) ?
O5 C15 H15A . . 123.6 ?
N6 C15 H15A . . 110.6 ?
H1W3 O3W H2W3 . . 107.7 ?
O4W O4W H1W4 2_655 . 118.3 ?
O4W O4W H2W4 2_655 . 134.0 ?
H1W4 O4W H2W4 . . 107.7 ?

loop_
_geom_bond_atom_site_label_1
_geom_bond_atom_site_label_2
_geom_bond_site_symmetry_2
_geom_bond_distance
_geom_bond_publ_flag
Ni1 O4 2_665 1.9851(19) y
Ni1 O2 . 1.992(2) y
Ni1 O3 2_665 1.998(2) y
Ni1 O1 . 2.0029(19) y
Ni1 O2W . 2.060(2) y
Ni1 O1W . 2.065(2) y
S1 C6 . 1.745(3) ?
S1 C2 . 1.756(3) ?
S2 C7 . 1.739(3) ?
S2 C9 . 1.757(3) ?
S5 C7 . 1.720(3) ?
S5 C6 . 1.728(3) ?
O1 C3 . 1.256(3) ?
O2 C1 . 1.248(4) ?
O1W H1W1 . 0.8500 ?
O1W H2W1 . 0.8500 ?
O3 C8 . 1.256(3) ?
O3 Ni1 2_665 1.998(2) ?
O2W H1W2 . 0.8500 ?
O2W H2W2 . 0.8501 ?
O4 C10 . 1.247(3) ?
O4 Ni1 2_665 1.9851(19) ?
N1 C6 . 1.284(4) ?
N1 N2 . 1.381(4) ?
N2 C7 . 1.290(4) ?
C1 C2 . 1.418(4) ?
C1 C4 . 1.495(5) ?
C2 C3 . 1.410(4) ?
C3 C5 . 1.490(4) ?
C4 H4A . 0.9600 ?
C4 H4B . 0.9600 ?
C4 H4C . 0.9600 ?
C5 H5A . 0.9600 ?
C5 H5B . 0.9600 ?
C5 H5C . 0.9600 ?
C8 C9 . 1.411(4) ?
C8 C11 . 1.500(4) ?
C9 C10 . 1.419(4) ?
C10 C12 . 1.496(4) ?
C11 H11A . 0.9600 ?
C11 H11B . 0.9600 ?
C11 H11C . 0.9600 ?
C12 H12A . 0.9600 ?
C12 H12B . 0.9600 ?
C12 H12C . 0.9600 ?
O5 C15 . 1.228(4) ?
N6 C15 . 1.295(5) ?
N6 C13 . 1.443(6) ?
N6 C14 . 1.460(5) ?
C13 H13A . 0.9600 ?
C13 H13B . 0.9600 ?
C13 H13C . 0.9600 ?
C14 H14A . 0.9600 ?
C14 H14B . 0.9600 ?
C14 H14C . 0.9600 ?
C15 H15A . 1.0463 ?
O3W H1W3 . 0.8498 ?
O3W H2W3 . 0.8500 ?
O4W O4W 2_655 0.901(10) ?
O4W H1W4 . 0.8500 ?
O4W H2W4 . 0.8500 ?

loop_
_geom_hbond_atom_site_label_D
_geom_hbond_atom_site_label_H
_geom_hbond_atom_site_label_A
_geom_hbond_site_symmetry_A
_geom_hbond_distance_DH
_geom_hbond_distance_HA
_geom_hbond_distance_DA
_geom_hbond_angle_DHA
_geom_hbond_publ_flag
O1W H1W1 O3 1_455 0.85 2.48 2.817(5) 104 yes
O1W H1W1 O1 2_565 0.85 2.11 2.932(2) 162 yes
O3W H1W3 N2 2_766 0.85 2.04 2.865(6) 164 yes
O2W H2W2 O5 2_665 0.85 1.87 2.700(4) 164 yes

loop_
_geom_torsion_atom_site_label_1
_geom_torsion_atom_site_label_2
_geom_torsion_atom_site_label_3
_geom_torsion_atom_site_label_4
_geom_torsion_site_symmetry_1
_geom_torsion_site_symmetry_2
_geom_torsion_site_symmetry_3
_geom_torsion_site_symmetry_4
_geom_torsion
_geom_torsion_publ_flag
O2 Ni1 O1 C3 . . . . -29.7(2) ?
O3 Ni1 O1 C3 2_665 . . . 148.2(2) ?
O2W Ni1 O1 C3 . . . . 59.2(2) ?
O1W Ni1 O1 C3 . . . . -121.0(2) ?
O4 Ni1 O2 C1 2_665 . . . -151.7(3) ?
O1 Ni1 O2 C1 . . . . 27.1(3) ?
O2W Ni1 O2 C1 . . . . -60.1(3) ?
O1W Ni1 O2 C1 . . . . 117.9(3) ?
C6 N1 N2 C7 . . . . 0.7(4) ?
Ni1 O2 C1 C2 . . . . -14.5(4) ?
Ni1 O2 C1 C4 . . . . 165.2(2) ?
O2 C1 C2 C3 . . . . -7.7(5) ?
C4 C1 C2 C3 . . . . 172.7(3) ?
O2 C1 C2 S1 . . . . 176.6(2) ?
C4 C1 C2 S1 . . . . -3.0(4) ?
C6 S1 C2 C3 . . . . 96.7(2) ?
C6 S1 C2 C1 . . . . -87.3(3) ?
Ni1 O1 C3 C2 . . . . 20.1(4) ?
Ni1 O1 C3 C5 . . . . -161.4(2) ?
C1 C2 C3 O1 . . . . 4.4(5) ?
S1 C2 C3 O1 . . . . -179.9(2) ?
C1 C2 C3 C5 . . . . -173.9(3) ?
S1 C2 C3 C5 . . . . 1.7(4) ?
N2 N1 C6 S5 . . . . -1.1(4) ?
N2 N1 C6 S1 . . . . 179.6(2) ?
C7 S5 C6 N1 . . . . 0.9(3) ?
C7 S5 C6 S1 . . . . -179.8(2) ?
C2 S1 C6 N1 . . . . 178.6(3) ?
C2 S1 C6 S5 . . . . -0.7(3) ?
N1 N2 C7 S5 . . . . 0.0(4) ?
N1 N2 C7 S2 . . . . -178.8(2) ?
C6 S5 C7 N2 . . . . -0.4(3) ?
C6 S5 C7 S2 . . . . 178.3(2) ?
C9 S2 C7 N2 . . . . -179.4(3) ?
C9 S2 C7 S5 . . . . 1.9(3) ?
Ni1 O3 C8 C9 2_665 . . . -1.8(4) ?
Ni1 O3 C8 C11 2_665 . . . 178.8(2) ?
O3 C8 C9 C10 . . . . -4.6(5) ?
C11 C8 C9 C10 . . . . 174.8(3) ?
O3 C8 C9 S2 . . . . 167.6(2) ?
C11 C8 C9 S2 . . . . -13.0(4) ?
C7 S2 C9 C8 . . . . 96.1(3) ?
C7 S2 C9 C10 . . . . -91.2(3) ?
Ni1 O4 C10 C9 2_665 . . . 6.6(4) ?
Ni1 O4 C10 C12 2_665 . . . -174.2(2) ?
C8 C9 C10 O4 . . . . 2.1(5) ?
S2 C9 C10 O4 . . . . -170.1(2) ?
C8 C9 C10 C12 . . . . -177.1(3) ?
S2 C9 C10 C12 . . . . 10.7(4) ?
C13 N6 C15 O5 . . . . -3.0(7) ?
C14 N6 C15 O5 . . . . -178.7(5) ?
